data_7026166
loop_
_publ_author_name
'Li, Ling-Ling'
'Liu, Lei-Lei'
'Zheng, Ai-Xia'
'Chang, Yu-Jie'
'Dai, Ming'
'Ren, Zhi-Gang'
'Li, Hong-Xi'
'Lang, Jian-Ping'

_publ_section_title
;
 Cracking the framework of bulk CuCN with flexible bipyrazolyl-based
 ligands to assemble [CuCN]n-based coordination polymers.
;
_journal_issue 33
_journal_name_full 'Dalton transactions (Cambridge, England : 2003)'
_journal_page_first 7659
_journal_page_last 7665
_journal_paper_doi 10.1039/c0dt00249f
_journal_volume 39
_journal_year 2010
_chemical_formula_moiety 'C15 H18 Cu3 N7'
_chemical_formula_sum 'C15 H18 Cu3 N7'
_chemical_formula_weight 487.01
_chemical_name_systematic
;
?
;
_space_group_IT_number 14
_symmetry_cell_setting monoclinic
_symmetry_space_group_name_Hall '-P 2ybc'
_symmetry_space_group_name_H-M 'P 1 21/c 1'
_atom_sites_solution_hydrogens geom
_atom_sites_solution_primary direct
_atom_sites_solution_secondary difmap
_audit_creation_method SHELXL-97
_cell_angle_alpha 90.00
_cell_angle_beta 95.77(3)
_cell_angle_gamma 90.00
_cell_formula_units_Z 4
_cell_length_a 13.126(3)
_cell_length_b 17.340(4)
_cell_length_c 8.1515(16)
_cell_measurement_reflns_used 6667
_cell_measurement_temperature 223(2)
_cell_measurement_theta_max 27.5049
_cell_measurement_theta_min 3.0552
_cell_volume 1845.9(7)
_computing_structure_refinement 'SHELXL-97 (Sheldrick, 1997)'
_computing_structure_solution 'SHELXS-97 (Sheldrick, 1990)'
_diffrn_ambient_temperature 223(2)
_diffrn_measured_fraction_theta_full 0.990
_diffrn_measured_fraction_theta_max 0.990
_diffrn_measurement_device_type 'Rigaku MercuryCCD area detector'
_diffrn_measurement_method \w
_diffrn_radiation_monochromator graphite
_diffrn_radiation_source 'fine-focus sealed tube'
_diffrn_radiation_type MoK\a
_diffrn_radiation_wavelength 0.71073
_diffrn_reflns_av_R_equivalents 0.0445
_diffrn_reflns_av_sigmaI/netI 0.0626
_diffrn_reflns_limit_h_max 16
_diffrn_reflns_limit_h_min -17
_diffrn_reflns_limit_k_max 19
_diffrn_reflns_limit_k_min -22
_diffrn_reflns_limit_l_max 10
_diffrn_reflns_limit_l_min -8
_diffrn_reflns_number 10551
_diffrn_reflns_theta_full 27.46
_diffrn_reflns_theta_max 27.46
_diffrn_reflns_theta_min 3.06
_diffrn_standards_decay_% 0
_diffrn_standards_interval_count 0
_diffrn_standards_interval_time 0
_diffrn_standards_number 0
_exptl_absorpt_coefficient_mu 3.437
_exptl_absorpt_correction_T_max 0.8469
_exptl_absorpt_correction_T_min 0.4254
_exptl_absorpt_correction_type multi-scan
_exptl_absorpt_process_details 'Jacobson, R. (1998) Private communication to Rigaku Company, Tokyo, Japan.'
_exptl_crystal_colour colorless
_exptl_crystal_density_diffrn 1.753
_exptl_crystal_density_method 'not measured'
_exptl_crystal_description block
_exptl_crystal_F_000 976
_exptl_crystal_size_max 0.30
_exptl_crystal_size_mid 0.10
_exptl_crystal_size_min 0.05
_refine_diff_density_max 0.550
_refine_diff_density_min -0.497
_refine_diff_density_rms 0.122
_refine_ls_extinction_method none
_refine_ls_goodness_of_fit_ref 1.033
_refine_ls_hydrogen_treatment constr
_refine_ls_matrix_type full
_refine_ls_number_parameters 230
_refine_ls_number_reflns 4188
_refine_ls_number_restraints 0
_refine_ls_restrained_S_all 1.033
_refine_ls_R_factor_all 0.1082
_refine_ls_R_factor_gt 0.0615
_refine_ls_shift/su_max 0.002
_refine_ls_shift/su_mean 0.000
_refine_ls_structure_factor_coef Fsqd
_refine_ls_weighting_details 'calc w=1/[\s^2^(Fo^2^)+(0.0756P)^2^+0.0000P] where P=(Fo^2^+2Fc^2^)/3'
_refine_ls_weighting_scheme calc
_refine_ls_wR_factor_gt 0.1334
_refine_ls_wR_factor_ref 0.1557
_reflns_number_gt 2678
_reflns_number_total 4188
_reflns_threshold_expression >2sigma(I)
_cod_data_source_file c0dt00249f.txt
_cod_data_source_block '[(CuCN)3(dmpze)]n'
_cod_depositor_comments
;
The following automatic conversions were performed:

'_exptl_absorpt_correction_type' value 'Multi-scan' changed to
'multi-scan' according to
/home/saulius/struct/CIF-dictionaries/cif_core.dic dictionary named
'cif_core.dic' version 2.4.2 from 2011-04-26.

Automatic conversion script
Id: cif_fix_values 1891 2012-01-12 08:04:46Z andrius 
;
_cod_original_cell_volume 1845.9(6)
_cod_original_sg_symbol_H-M 'P 21/c'
_cod_database_code 7026166

loop_
_symmetry_equiv_pos_as_xyz
'x, y, z'
'-x, y+1/2, -z+1/2'
'-x, -y, -z'
'x, -y-1/2, z-1/2'

loop_
_atom_site_label
_atom_site_type_symbol
_atom_site_fract_x
_atom_site_fract_y
_atom_site_fract_z
_atom_site_U_iso_or_equiv
_atom_site_adp_type
_atom_site_occupancy
_atom_site_symmetry_multiplicity
_atom_site_calc_flag
_atom_site_refinement_flags
Cu1 Cu 0.74460(5) 0.60778(3) 0.46311(9) 0.0360(2) Uani 1 1 d .
Cu2 Cu 0.75214(6) 0.88720(4) 0.46493(11) 0.0518(3) Uani 1 1 d .
Cu3 Cu 0.75257(5) 1.16716(4) 0.51877(8) 0.0384(2) Uani 1 1 d .
N1 N 0.6247(3) 0.4617(2) 0.4126(5) 0.0285(9) Uani 1 1 d .
N2 N 0.6331(3) 0.5382(2) 0.3742(5) 0.0313(9) Uani 1 1 d .
N3 N 0.8754(3) 0.4768(2) 0.6001(5) 0.0322(10) Uani 1 1 d .
N4 N 0.8634(3) 0.5554(2) 0.5865(6) 0.0363(10) Uani 1 1 d .
N5 N 0.7437(4) 0.7821(3) 0.4470(7) 0.0559(15) Uani 1 1 d .
N6 N 0.7543(3) 1.0584(3) 0.5012(6) 0.0428(12) Uani 1 1 d .
N7 N 0.7531(4) 1.2296(3) 0.7148(7) 0.0599(15) Uani 1 1 d .
C1 C 0.5438(4) 0.4288(3) 0.3274(7) 0.0337(12) Uani 1 1 d .
C2 C 0.4972(4) 0.4857(3) 0.2267(7) 0.0380(13) Uani 1 1 d .
H2 H 0.4387 0.4805 0.1509 0.046 Uiso 1 1 calc R
C3 C 0.5548(4) 0.5520(3) 0.2612(6) 0.0327(11) Uani 1 1 d .
C4 C 0.5139(4) 0.3460(3) 0.3446(8) 0.0431(14) Uani 1 1 d .
H4A H 0.5671 0.3130 0.3087 0.065 Uiso 1 1 calc R
H4B H 0.4501 0.3363 0.2771 0.065 Uiso 1 1 calc R
H4C H 0.5052 0.3351 0.4591 0.065 Uiso 1 1 calc R
C5 C 0.5361(5) 0.6308(3) 0.1868(8) 0.0467(15) Uani 1 1 d .
H5A H 0.5595 0.6698 0.2672 0.070 Uiso 1 1 calc R
H5B H 0.4635 0.6375 0.1549 0.070 Uiso 1 1 calc R
H5C H 0.5734 0.6358 0.0904 0.070 Uiso 1 1 calc R
C6 C 0.6974(4) 0.4266(3) 0.5405(7) 0.0340(12) Uani 1 1 d .
H6A H 0.6761 0.3734 0.5590 0.041 Uiso 1 1 calc R
H6B H 0.6945 0.4550 0.6439 0.041 Uiso 1 1 calc R
C7 C 0.8069(4) 0.4262(3) 0.4966(7) 0.0336(12) Uani 1 1 d .
H7A H 0.8334 0.3734 0.5063 0.040 Uiso 1 1 calc R
H7B H 0.8074 0.4422 0.3814 0.040 Uiso 1 1 calc R
C8 C 0.9540(4) 0.4578(3) 0.7092(7) 0.0354(12) Uani 1 1 d .
C9 C 0.9965(4) 0.5255(3) 0.7719(7) 0.0426(14) Uani 1 1 d .
H9 H 1.0530 0.5309 0.8516 0.051 Uiso 1 1 calc R
C10 C 0.9384(4) 0.5846(3) 0.6925(7) 0.0379(13) Uani 1 1 d .
C11 C 0.9858(5) 0.3771(3) 0.7523(9) 0.0502(16) Uani 1 1 d .
H11A H 0.9298 0.3502 0.7966 0.075 Uiso 1 1 calc R
H11B H 1.0448 0.3779 0.8342 0.075 Uiso 1 1 calc R
H11C H 1.0036 0.3507 0.6542 0.075 Uiso 1 1 calc R
C12 C 0.9547(5) 0.6701(3) 0.7119(9) 0.0549(16) Uani 1 1 d .
H12A H 0.9828 0.6904 0.6151 0.082 Uiso 1 1 calc R
H12B H 1.0020 0.6800 0.8088 0.082 Uiso 1 1 calc R
H12C H 0.8898 0.6951 0.7243 0.082 Uiso 1 1 calc R
C13 C 0.7431(5) 0.7163(3) 0.4458(8) 0.0451(15) Uani 1 1 d .
C14 C 0.7551(4) 0.9909(3) 0.4884(7) 0.0323(12) Uani 1 1 d .
C15 C 0.7524(4) 1.2716(3) 0.8243(6) 0.0331(12) Uani 1 1 d .

loop_
_atom_site_aniso_label
_atom_site_aniso_U_11
_atom_site_aniso_U_22
_atom_site_aniso_U_33
_atom_site_aniso_U_23
_atom_site_aniso_U_13
_atom_site_aniso_U_12
Cu1 0.0337(4) 0.0254(3) 0.0483(5) 0.0000(3) 0.0005(3) -0.0010(3)
Cu2 0.0428(5) 0.0244(4) 0.0856(7) -0.0002(4) -0.0070(4) 0.0003(3)
Cu3 0.0425(4) 0.0311(4) 0.0410(4) -0.0012(3) 0.0010(3) 0.0004(3)
N1 0.026(2) 0.024(2) 0.035(2) -0.0002(17) -0.0017(18) -0.0005(17)
N2 0.031(2) 0.027(2) 0.035(2) 0.0060(18) -0.0024(18) 0.0008(18)
N3 0.024(2) 0.031(2) 0.040(3) 0.0005(19) -0.0050(19) -0.0001(17)
N4 0.034(2) 0.029(2) 0.044(3) 0.001(2) -0.008(2) -0.0031(19)
N5 0.054(3) 0.032(3) 0.081(4) 0.000(3) 0.001(3) -0.002(2)
N6 0.036(3) 0.045(3) 0.046(3) 0.002(2) -0.005(2) -0.004(2)
N7 0.068(4) 0.052(3) 0.058(4) 0.023(3) 0.000(3) -0.008(3)
C1 0.029(3) 0.036(3) 0.036(3) -0.004(2) 0.001(2) -0.004(2)
C2 0.026(3) 0.043(3) 0.043(3) -0.002(3) -0.006(2) 0.006(2)
C3 0.030(3) 0.037(3) 0.031(3) -0.004(2) 0.001(2) 0.007(2)
C4 0.037(3) 0.035(3) 0.056(4) -0.006(3) -0.004(3) -0.013(2)
C5 0.040(3) 0.049(3) 0.050(4) 0.013(3) -0.005(3) 0.011(3)
C6 0.029(3) 0.033(3) 0.038(3) 0.004(2) -0.006(2) -0.002(2)
C7 0.031(3) 0.025(2) 0.043(3) -0.003(2) -0.002(2) 0.002(2)
C8 0.021(2) 0.045(3) 0.039(3) 0.002(3) -0.003(2) -0.002(2)
C9 0.027(3) 0.060(4) 0.039(3) 0.003(3) -0.009(2) -0.010(3)
C10 0.025(3) 0.046(3) 0.042(3) -0.012(3) 0.003(2) -0.009(2)
C11 0.036(3) 0.050(4) 0.062(4) 0.014(3) -0.005(3) 0.000(3)
C12 0.048(4) 0.049(4) 0.066(4) -0.012(3) -0.003(3) -0.010(3)
C13 0.042(3) 0.031(3) 0.061(4) 0.006(3) 0.001(3) -0.004(2)
C14 0.027(3) 0.020(2) 0.048(3) 0.003(2) -0.004(2) 0.003(2)
C15 0.057(4) 0.021(2) 0.021(3) -0.005(2) 0.001(2) -0.005(2)

loop_
_atom_type_symbol
_atom_type_description
_atom_type_scat_dispersion_real
_atom_type_scat_dispersion_imag
_atom_type_scat_source
C C 0.0033 0.0016 'International Tables Vol C Tables 4.2.6.8 and 6.1.1.4'
H H 0.0000 0.0000 'International Tables Vol C Tables 4.2.6.8 and 6.1.1.4'
N N 0.0061 0.0033 'International Tables Vol C Tables 4.2.6.8 and 6.1.1.4'
Cu Cu 0.3201 1.2651 'International Tables Vol C Tables 4.2.6.8 and 6.1.1.4'

loop_
_geom_angle_atom_site_label_1
_geom_angle_atom_site_label_2
_geom_angle_atom_site_label_3
_geom_angle
_geom_angle_site_symmetry_1
_geom_angle_site_symmetry_3
C13 Cu1 N2 125.4(2) . .
C13 Cu1 N4 119.7(2) . .
N2 Cu1 N4 114.88(17) . .
C14 Cu2 N5 177.2(2) . .
N6 Cu3 C15 119.4(2) . 4_585
N6 Cu3 N7 128.5(2) . .
C15 Cu3 N7 112.0(2) 4_585 .
C1 N1 N2 111.8(4) . .
C1 N1 C6 128.0(4) . .
N2 N1 C6 120.1(4) . .
C3 N2 N1 105.0(4) . .
C3 N2 Cu1 129.4(3) . .
N1 N2 Cu1 125.5(3) . .
C8 N3 N4 111.9(4) . .
C8 N3 C7 128.8(4) . .
N4 N3 C7 119.3(4) . .
C10 N4 N3 104.6(4) . .
C10 N4 Cu1 129.8(4) . .
N3 N4 Cu1 124.8(3) . .
C13 N5 Cu2 175.2(6) . .
C14 N6 Cu3 179.2(5) . .
C15 N7 Cu3 174.9(5) . .
N1 C1 C2 106.6(4) . .
N1 C1 C4 124.2(5) . .
C2 C1 C4 129.2(5) . .
C1 C2 C3 105.6(5) . .
C1 C2 H2 127.2 . .
C3 C2 H2 127.2 . .
N2 C3 C2 111.0(5) . .
N2 C3 C5 121.7(5) . .
C2 C3 C5 127.4(5) . .
C1 C4 H4A 109.5 . .
C1 C4 H4B 109.5 . .
H4A C4 H4B 109.5 . .
C1 C4 H4C 109.5 . .
H4A C4 H4C 109.5 . .
H4B C4 H4C 109.5 . .
C3 C5 H5A 109.5 . .
C3 C5 H5B 109.5 . .
H5A C5 H5B 109.5 . .
C3 C5 H5C 109.5 . .
H5A C5 H5C 109.5 . .
H5B C5 H5C 109.5 . .
N1 C6 C7 113.4(4) . .
N1 C6 H6A 108.9 . .
C7 C6 H6A 108.9 . .
N1 C6 H6B 108.9 . .
C7 C6 H6B 108.9 . .
H6A C6 H6B 107.7 . .
N3 C7 C6 113.8(4) . .
N3 C7 H7A 108.8 . .
C6 C7 H7A 108.8 . .
N3 C7 H7B 108.8 . .
C6 C7 H7B 108.8 . .
H7A C7 H7B 107.7 . .
N3 C8 C9 107.2(5) . .
N3 C8 C11 124.6(5) . .
C9 C8 C11 128.2(5) . .
C8 C9 C10 105.8(5) . .
C8 C9 H9 127.1 . .
C10 C9 H9 127.1 . .
N4 C10 C9 110.6(5) . .
N4 C10 C12 121.8(5) . .
C9 C10 C12 127.5(5) . .
C8 C11 H11A 109.5 . .
C8 C11 H11B 109.5 . .
H11A C11 H11B 109.5 . .
C8 C11 H11C 109.5 . .
H11A C11 H11C 109.5 . .
H11B C11 H11C 109.5 . .
C10 C12 H12A 109.5 . .
C10 C12 H12B 109.5 . .
H12A C12 H12B 109.5 . .
C10 C12 H12C 109.5 . .
H12A C12 H12C 109.5 . .
H12B C12 H12C 109.5 . .
N5 C13 Cu1 175.2(6) . .
N6 C14 Cu2 178.1(5) . .
N7 C15 Cu3 174.6(5) . 4_586

loop_
_geom_bond_atom_site_label_1
_geom_bond_atom_site_label_2
_geom_bond_distance
_geom_bond_site_symmetry_2
Cu1 C13 1.887(6) .
Cu1 N2 1.978(4) .
Cu1 N4 1.988(4) .
Cu2 C14 1.809(5) .
Cu2 N5 1.831(5) .
Cu3 N6 1.891(5) .
Cu3 C15 1.908(5) 4_585
Cu3 N7 1.929(7) .
N1 C1 1.336(6) .
N1 N2 1.370(5) .
N1 C6 1.472(6) .
N2 C3 1.331(6) .
N3 C8 1.334(6) .
N3 N4 1.376(6) .
N3 C7 1.460(6) .
N4 C10 1.342(7) .
N5 C13 1.141(8) .
N6 C14 1.175(7) .
N7 C15 1.153(7) .
C1 C2 1.386(7) .
C1 C4 1.499(7) .
C2 C3 1.389(7) .
C2 H2 0.9400 .
C3 C5 1.505(7) .
C4 H4A 0.9700 .
C4 H4B 0.9700 .
C4 H4C 0.9700 .
C5 H5A 0.9700 .
C5 H5B 0.9700 .
C5 H5C 0.9700 .
C6 C7 1.517(8) .
C6 H6A 0.9800 .
C6 H6B 0.9800 .
C7 H7A 0.9800 .
C7 H7B 0.9800 .
C8 C9 1.376(8) .
C8 C11 1.492(8) .
C9 C10 1.398(8) .
C9 H9 0.9400 .
C10 C12 1.503(7) .
C11 H11A 0.9700 .
C11 H11B 0.9700 .
C11 H11C 0.9700 .
C12 H12A 0.9700 .
C12 H12B 0.9700 .
C12 H12C 0.9700 .
C15 Cu3 1.908(5) 4_586

loop_
_geom_torsion_atom_site_label_1
_geom_torsion_atom_site_label_2
_geom_torsion_atom_site_label_3
_geom_torsion_atom_site_label_4
_geom_torsion
_geom_torsion_site_symmetry_1
_geom_torsion_site_symmetry_4
C1 N1 N2 C3 -0.3(5) . .
C6 N1 N2 C3 -177.5(4) . .
C1 N1 N2 Cu1 -177.1(3) . .
C6 N1 N2 Cu1 5.7(6) . .
C13 Cu1 N2 C3 17.3(6) . .
N4 Cu1 N2 C3 -165.0(4) . .
C13 Cu1 N2 N1 -166.7(4) . .
N4 Cu1 N2 N1 10.9(4) . .
C8 N3 N4 C10 0.0(6) . .
C7 N3 N4 C10 -178.3(5) . .
C8 N3 N4 Cu1 -170.8(4) . .
C7 N3 N4 Cu1 10.9(6) . .
C13 Cu1 N4 C10 15.2(6) . .
N2 Cu1 N4 C10 -162.6(5) . .
C13 Cu1 N4 N3 -176.5(4) . .
N2 Cu1 N4 N3 5.7(5) . .
C14 Cu2 N5 C13 -91(8) . .
C15 Cu3 N6 C14 -12(33) 4_585 .
N7 Cu3 N6 C14 169(100) . .
N6 Cu3 N7 C15 -173(6) . .
C15 Cu3 N7 C15 8(6) 4_585 .
N2 N1 C1 C2 0.7(6) . .
C6 N1 C1 C2 177.6(5) . .
N2 N1 C1 C4 -179.1(5) . .
C6 N1 C1 C4 -2.2(8) . .
N1 C1 C2 C3 -0.8(6) . .
C4 C1 C2 C3 179.0(5) . .
N1 N2 C3 C2 -0.2(6) . .
Cu1 N2 C3 C2 176.4(4) . .
N1 N2 C3 C5 179.6(5) . .
Cu1 N2 C3 C5 -3.8(7) . .
C1 C2 C3 N2 0.7(6) . .
C1 C2 C3 C5 -179.1(5) . .
C1 N1 C6 C7 119.3(5) . .
N2 N1 C6 C7 -64.0(6) . .
C8 N3 C7 C6 113.0(6) . .
N4 N3 C7 C6 -69.0(6) . .
N1 C6 C7 N3 112.2(5) . .
N4 N3 C8 C9 0.1(6) . .
C7 N3 C8 C9 178.3(5) . .
N4 N3 C8 C11 179.5(5) . .
C7 N3 C8 C11 -2.4(9) . .
N3 C8 C9 C10 -0.2(6) . .
C11 C8 C9 C10 -179.5(6) . .
N3 N4 C10 C9 -0.2(6) . .
Cu1 N4 C10 C9 170.0(4) . .
N3 N4 C10 C12 178.0(5) . .
Cu1 N4 C10 C12 -11.8(8) . .
C8 C9 C10 N4 0.2(7) . .
C8 C9 C10 C12 -177.8(6) . .
Cu2 N5 C13 Cu1 26(12) . .
N2 Cu1 C13 N5 127(7) . .
N4 Cu1 C13 N5 -51(7) . .
Cu3 N6 C14 Cu2 -55(43) . .
N5 Cu2 C14 N6 -61(18) . .
Cu3 N7 C15 Cu3 178(3) . 4_586
